data_8105195
loop_
_publ_author_name
'Wu, Gui-Ling'

_publ_section_title
;
 The crystal structure of tris(4-methyl-1H-pyrazol-1-yl)methane, C13H16N6
;
_journal_issue 2
_journal_name_full 'Zeitschrift f\"ur Kristallographie - New Crystal Structures'
_journal_page_first 253
_journal_page_last 254
_journal_paper_doi 10.1515/ncrs-2021-0467
_journal_volume 237
_journal_year 2022
_chemical_formula_moiety 'C13 H16 N6'
_chemical_formula_sum 'C13 H16 N6'
_chemical_formula_weight 256.32
_space_group_crystal_system orthorhombic
_space_group_IT_number 61
_space_group_name_Hall '-P 2ac 2ab'
_space_group_name_H-M_alt 'P b c a'
_atom_sites_solution_hydrogens geom
_cell_angle_alpha 90
_cell_angle_beta 90
_cell_angle_gamma 90
_cell_formula_units_Z 8
_cell_length_a 16.097(2)
_cell_length_b 9.8309(13)
_cell_length_c 17.349(2)
_cell_measurement_reflns_used 5041
_cell_measurement_temperature 296(2)
_cell_measurement_theta_max 24.22
_cell_measurement_theta_min 2.35
_cell_volume 2745.4(6)
_computing_cell_refinement 'SAINT v7.68A (Bruker, 2009)'
_computing_data_collection 'Bruker APEX2'
_computing_data_reduction 'SAINT v7.68A (Bruker, 2009)'
_computing_molecular_graphics 'Olex2 (Dolomanov et al., 2009)'
_computing_publication_material 'Olex2 (Dolomanov et al., 2009)'
_computing_structure_refinement 'ShelXL (Sheldrick, 2015)'
_computing_structure_solution 'SHELXS-97 (Sheldrick, 1990)'
_diffrn_ambient_temperature 296.15
_diffrn_measured_fraction_theta_full 0.999
_diffrn_measured_fraction_theta_max 0.999
_diffrn_measurement_device_type 'Bruker APEX-II CCD'
_diffrn_measurement_method '\f and \w scans'
_diffrn_radiation_monochromator graphite
_diffrn_radiation_type MoK\a
_diffrn_radiation_wavelength 0.71073
_diffrn_reflns_av_R_equivalents 0.0308
_diffrn_reflns_av_unetI/netI 0.0194
_diffrn_reflns_Laue_measured_fraction_full 0.999
_diffrn_reflns_Laue_measured_fraction_max 0.999
_diffrn_reflns_limit_h_max 19
_diffrn_reflns_limit_h_min -19
_diffrn_reflns_limit_k_max 11
_diffrn_reflns_limit_k_min -11
_diffrn_reflns_limit_l_max 19
_diffrn_reflns_limit_l_min -21
_diffrn_reflns_number 19561
_diffrn_reflns_point_group_measured_fraction_full 0.999
_diffrn_reflns_point_group_measured_fraction_max 0.999
_diffrn_reflns_theta_full 25.242
_diffrn_reflns_theta_max 25.493
_diffrn_reflns_theta_min 2.348
_diffrn_standards_number 0
_exptl_absorpt_coefficient_mu 0.081
_exptl_absorpt_correction_T_max 0.9920
_exptl_absorpt_correction_T_min 0.9840
_exptl_absorpt_correction_type none
_exptl_absorpt_process_details SADABS
_exptl_crystal_colour 'clear light colourless'
_exptl_crystal_colour_lustre clear
_exptl_crystal_colour_modifier light
_exptl_crystal_colour_primary colourless
_exptl_crystal_density_diffrn 1.240
_exptl_crystal_density_meas .
_exptl_crystal_density_method 'not measured'
_exptl_crystal_description block
_exptl_crystal_F_000 1088
_exptl_crystal_size_max 0.2
_exptl_crystal_size_mid 0.1
_exptl_crystal_size_min 0.1
_refine_diff_density_max 0.185
_refine_diff_density_min -0.223
_refine_diff_density_rms 0.049
_refine_ls_extinction_coef .
_refine_ls_extinction_method none
_refine_ls_goodness_of_fit_ref 1.039
_refine_ls_hydrogen_treatment constr
_refine_ls_matrix_type full
_refine_ls_number_parameters 175
_refine_ls_number_reflns 2544
_refine_ls_number_restraints 0
_refine_ls_restrained_S_all 1.039
_refine_ls_R_factor_all 0.0574
_refine_ls_R_factor_gt 0.0434
_refine_ls_shift/su_max 0.001
_refine_ls_shift/su_mean 0.000
_refine_ls_structure_factor_coef Fsqd
_refine_ls_weighting_details 'w=1/[\s^2^(Fo^2^)+(0.0698P)^2^+0.5874P] where P=(Fo^2^+2Fc^2^)/3'
_refine_ls_weighting_scheme calc
_refine_ls_wR_factor_gt 0.1167
_refine_ls_wR_factor_ref 0.1302
_reflns_Friedel_coverage 0.000
_reflns_Friedel_fraction_full .
_reflns_Friedel_fraction_max .
_reflns_number_gt 1960
_reflns_number_total 2544
_reflns_threshold_expression 'I > 2\s(I)'
_cod_data_source_file suppl_j_ncrs-2021-0467_suppl.cif
_cod_data_source_block t
_cod_database_code 8105195
_shelx_space_group_comment
;
The symmetry employed for this shelxl refinement is uniquely defined
by the following loop, which should always be used as a source of
symmetry information in preference to the above space-group names.
They are only intended as comments.
;
_shelx_estimated_absorpt_t_max 0.992
_shelx_estimated_absorpt_t_min 0.984
_olex2_refinement_description
;
1. Fixed Uiso
 At 1.2 times of:
  All C(H) groups
 At 1.5 times of:
  All C(H,H,H) groups
2.a Ternary CH refined with riding coordinates:
 C1(H1)
2.b Aromatic/amide H refined with riding coordinates:
 C2(H2), C4(H4), C6(H6), C8(H8), C10(H10), C12(H12)
2.c Idealised Me refined as rotating group:
 C5(H5A,H5B,H5C), C9(H9A,H9B,H9C), C13(H13A,H13B,H13C)
;

loop_
_space_group_symop_operation_xyz
'x, y, z'
'x+1/2, -y+1/2, -z'
'-x, y+1/2, -z+1/2'
'-x+1/2, -y, z+1/2'
'-x, -y, -z'
'-x-1/2, y-1/2, z'
'x, -y-1/2, z-1/2'
'x-1/2, y, -z-1/2'

loop_
_atom_site_label
_atom_site_type_symbol
_atom_site_fract_x
_atom_site_fract_y
_atom_site_fract_z
_atom_site_U_iso_or_equiv
_atom_site_adp_type
_atom_site_occupancy
_atom_site_site_symmetry_order
_atom_site_calc_flag
_atom_site_refinement_flags_posn
_atom_site_refinement_flags_adp
_atom_site_refinement_flags_occupancy
_atom_site_disorder_assembly
_atom_site_disorder_group
C1 C 0.21029(9) 1.08294(15) 0.55016(8) 0.0437(4) Uani 1 1 d . . . . .
H1 H 0.187962 1.173265 0.562071 0.052 Uiso 1 1 calc R . . . .
C2 C 0.12640(10) 0.87939(17) 0.50670(9) 0.0504(4) Uani 1 1 d . . . . .
H2 H 0.158921 0.849186 0.465834 0.061 Uiso 1 1 calc R . . . .
C3 C 0.05414(10) 0.82261(17) 0.53151(11) 0.0560(4) Uani 1 1 d . . . . .
C4 C 0.03063(11) 0.9042(2) 0.59252(12) 0.0687(5) Uani 1 1 d . . . . .
H4 H -0.017326 0.889550 0.621235 0.082 Uiso 1 1 calc R . . . .
C5 C 0.00951(14) 0.7018(2) 0.49969(16) 0.0911(8) Uani 1 1 d . . . . .
H5A H 0.029605 0.682721 0.448725 0.137 Uiso 1 1 calc GR . . . .
H5B H -0.048988 0.720451 0.497621 0.137 Uiso 1 1 calc GR . . . .
H5C H 0.019226 0.624478 0.532290 0.137 Uiso 1 1 calc GR . . . .
C6 C 0.30414(11) 1.00906(18) 0.44127(11) 0.0564(4) Uani 1 1 d . . . . .
H6 H 0.336176 0.943716 0.466151 0.068 Uiso 1 1 calc R . . . .
C7 C 0.30784(12) 1.0425(2) 0.36546(11) 0.0641(5) Uani 1 1 d . . . . .
C8 C 0.24796(13) 1.1421(2) 0.35705(10) 0.0689(5) Uani 1 1 d . . . . .
H8 H 0.236471 1.184603 0.310350 0.083 Uiso 1 1 calc R . . . .
C9 C 0.36499(18) 0.9829(3) 0.30556(16) 0.1057(9) Uani 1 1 d . . . . .
H9A H 0.415363 1.035060 0.303518 0.159 Uiso 1 1 calc GR . . . .
H9B H 0.338245 0.985171 0.256122 0.159 Uiso 1 1 calc GR . . . .
H9C H 0.377784 0.890467 0.318886 0.159 Uiso 1 1 calc GR . . . .
C10 C 0.30912(10) 1.14057(17) 0.65582(9) 0.0478(4) Uani 1 1 d . . . . .
H10 H 0.297547 1.233046 0.659345 0.057 Uiso 1 1 calc R . . . .
C11 C 0.36572(10) 1.07116(19) 0.69867(10) 0.0533(4) Uani 1 1 d . . . . .
C12 C 0.35990(11) 0.93813(19) 0.67086(10) 0.0584(5) Uani 1 1 d . . . . .
H12 H 0.392037 0.866627 0.689368 0.070 Uiso 1 1 calc R . . . .
C13 C 0.41946(14) 1.1257(2) 0.76230(13) 0.0865(7) Uani 1 1 d . . . . .
H13A H 0.433794 1.218519 0.751420 0.130 Uiso 1 1 calc GR . . . .
H13B H 0.469199 1.072195 0.765949 0.130 Uiso 1 1 calc GR . . . .
H13C H 0.389754 1.121240 0.810215 0.130 Uiso 1 1 calc GR . . . .
N1 N 0.14227(7) 0.98762(13) 0.55228(7) 0.0465(3) Uani 1 1 d . . . . .
N2 N 0.08281(10) 1.00506(18) 0.60616(9) 0.0680(5) Uani 1 1 d . . . . .
N3 N 0.24534(8) 1.08819(13) 0.47384(7) 0.0449(3) Uani 1 1 d . . . . .
N4 N 0.20856(9) 1.17114(15) 0.42189(8) 0.0594(4) Uani 1 1 d . . . . .
N5 N 0.27272(8) 1.05141(13) 0.60724(7) 0.0449(3) Uani 1 1 d . . . . .
N6 N 0.30392(9) 0.92423(14) 0.61542(9) 0.0571(4) Uani 1 1 d . . . . .

loop_
_atom_site_aniso_label
_atom_site_aniso_U_11
_atom_site_aniso_U_22
_atom_site_aniso_U_33
_atom_site_aniso_U_23
_atom_site_aniso_U_13
_atom_site_aniso_U_12
C1 0.0490(8) 0.0388(8) 0.0433(8) -0.0016(6) -0.0028(7) 0.0035(6)
C2 0.0476(9) 0.0484(9) 0.0553(10) -0.0073(8) 0.0032(7) 0.0020(7)
C3 0.0442(8) 0.0523(10) 0.0714(11) 0.0022(9) -0.0010(8) 0.0003(7)
C4 0.0515(10) 0.0828(14) 0.0718(12) 0.0003(11) 0.0158(9) -0.0073(10)
C5 0.0630(12) 0.0696(14) 0.141(2) -0.0200(14) 0.0065(13) -0.0189(10)
C6 0.0565(10) 0.0527(10) 0.0602(11) 0.0049(8) 0.0109(8) 0.0025(8)
C7 0.0709(12) 0.0665(12) 0.0551(11) -0.0021(9) 0.0147(9) -0.0130(10)
C8 0.0790(12) 0.0822(14) 0.0455(10) 0.0101(9) -0.0041(10) -0.0078(11)
C9 0.124(2) 0.108(2) 0.0848(16) -0.0117(14) 0.0515(16) -0.0052(16)
C10 0.0546(9) 0.0432(9) 0.0457(9) -0.0037(7) -0.0025(7) 0.0000(7)
C11 0.0527(9) 0.0603(11) 0.0468(9) 0.0007(8) -0.0046(7) 0.0031(8)
C12 0.0627(11) 0.0545(11) 0.0580(10) 0.0107(8) -0.0074(8) 0.0104(8)
C13 0.0851(14) 0.0967(16) 0.0777(14) -0.0143(13) -0.0330(12) 0.0137(13)
N1 0.0444(7) 0.0509(8) 0.0443(7) -0.0042(6) 0.0028(6) -0.0004(6)
N2 0.0598(9) 0.0857(12) 0.0585(9) -0.0166(8) 0.0173(7) -0.0070(8)
N3 0.0497(7) 0.0404(7) 0.0447(7) 0.0034(6) -0.0015(6) -0.0001(6)
N4 0.0652(9) 0.0609(9) 0.0521(8) 0.0102(7) -0.0092(7) 0.0027(7)
N5 0.0508(7) 0.0375(7) 0.0465(7) 0.0013(6) -0.0053(6) 0.0027(6)
N6 0.0686(9) 0.0377(7) 0.0649(9) 0.0052(6) -0.0105(7) 0.0043(7)

loop_
_atom_type_symbol
_atom_type_description
_atom_type_scat_dispersion_real
_atom_type_scat_dispersion_imag
_atom_type_scat_source
C C 0.0033 0.0016 'International Tables Vol C Tables 4.2.6.8 and 6.1.1.4'
H H 0.0000 0.0000 'International Tables Vol C Tables 4.2.6.8 and 6.1.1.4'
N N 0.0061 0.0033 'International Tables Vol C Tables 4.2.6.8 and 6.1.1.4'

loop_
_geom_angle_atom_site_label_1
_geom_angle_atom_site_label_2
_geom_angle_atom_site_label_3
_geom_angle
_geom_angle_site_symmetry_1
_geom_angle_site_symmetry_3
N1 C1 H1 107.8 . .
N1 C1 N5 111.80(12) . .
N3 C1 H1 107.8 . .
N3 C1 N1 110.13(12) . .
N3 C1 N5 111.44(12) . .
N5 C1 H1 107.8 . .
C3 C2 H2 126.3 . .
N1 C2 H2 126.3 . .
N1 C2 C3 107.46(15) . .
C2 C3 C4 103.80(16) . .
C2 C3 C5 128.37(18) . .
C4 C3 C5 127.83(18) . .
C3 C4 H4 123.2 . .
N2 C4 C3 113.52(16) . .
N2 C4 H4 123.2 . .
C3 C5 H5A 109.5 . .
C3 C5 H5B 109.5 . .
C3 C5 H5C 109.5 . .
H5A C5 H5B 109.5 . .
H5A C5 H5C 109.5 . .
H5B C5 H5C 109.5 . .
C7 C6 H6 126.4 . .
N3 C6 H6 126.4 . .
N3 C6 C7 107.26(16) . .
C6 C7 C8 104.10(17) . .
C6 C7 C9 126.9(2) . .
C8 C7 C9 129.0(2) . .
C7 C8 H8 123.3 . .
N4 C8 C7 113.43(17) . .
N4 C8 H8 123.3 . .
C7 C9 H9A 109.5 . .
C7 C9 H9B 109.5 . .
C7 C9 H9C 109.5 . .
H9A C9 H9B 109.5 . .
H9A C9 H9C 109.5 . .
H9B C9 H9C 109.5 . .
C11 C10 H10 126.1 . .
N5 C10 H10 126.1 . .
N5 C10 C11 107.84(15) . .
C10 C11 C12 103.65(14) . .
C10 C11 C13 127.51(17) . .
C12 C11 C13 128.82(17) . .
C11 C12 H12 123.4 . .
N6 C12 C11 113.13(15) . .
N6 C12 H12 123.4 . .
C11 C13 H13A 109.5 . .
C11 C13 H13B 109.5 . .
C11 C13 H13C 109.5 . .
H13A C13 H13B 109.5 . .
H13A C13 H13C 109.5 . .
H13B C13 H13C 109.5 . .
C2 N1 C1 129.87(13) . .
N2 N1 C1 118.29(13) . .
N2 N1 C2 111.83(14) . .
C4 N2 N1 103.39(14) . .
C6 N3 C1 129.73(13) . .
C6 N3 N4 112.08(14) . .
N4 N3 C1 117.58(13) . .
C8 N4 N3 103.12(15) . .
C10 N5 C1 126.20(13) . .
C10 N5 N6 111.89(13) . .
N6 N5 C1 121.86(13) . .
C12 N6 N5 103.47(14) . .

loop_
_geom_bond_atom_site_label_1
_geom_bond_atom_site_label_2
_geom_bond_distance
_geom_bond_site_symmetry_2
C1 H1 0.9800 .
C1 N1 1.4416(19) .
C1 N3 1.4402(19) .
C1 N5 1.4445(18) .
C2 H2 0.9300 .
C2 C3 1.360(2) .
C2 N1 1.350(2) .
C3 C4 1.381(3) .
C3 C5 1.494(3) .
C4 H4 0.9300 .
C4 N2 1.321(2) .
C5 H5A 0.9600 .
C5 H5B 0.9600 .
C5 H5C 0.9600 .
C6 H6 0.9300 .
C6 C7 1.357(3) .
C6 N3 1.349(2) .
C7 C8 1.382(3) .
C7 C9 1.507(3) .
C8 H8 0.9300 .
C8 N4 1.323(2) .
C9 H9A 0.9600 .
C9 H9B 0.9600 .
C9 H9C 0.9600 .
C10 H10 0.9300 .
C10 C11 1.360(2) .
C10 N5 1.350(2) .
C11 C12 1.397(3) .
C11 C13 1.501(3) .
C12 H12 0.9300 .
C12 N6 1.325(2) .
C13 H13A 0.9600 .
C13 H13B 0.9600 .
C13 H13C 0.9600 .
N1 N2 1.3488(19) .
N3 N4 1.3520(18) .
N5 N6 1.3548(18) .

loop_
_geom_torsion_atom_site_label_1
_geom_torsion_atom_site_label_2
_geom_torsion_atom_site_label_3
_geom_torsion_atom_site_label_4
_geom_torsion
_geom_torsion_site_symmetry_1
_geom_torsion_site_symmetry_2
_geom_torsion_site_symmetry_3
_geom_torsion_site_symmetry_4
C1 N1 N2 C4 179.54(15) . . . .
C1 N3 N4 C8 -173.15(15) . . . .
C1 N5 N6 C12 178.24(14) . . . .
C2 C3 C4 N2 0.1(2) . . . .
C2 N1 N2 C4 0.4(2) . . . .
C3 C2 N1 C1 -179.40(15) . . . .
C3 C2 N1 N2 -0.4(2) . . . .
C3 C4 N2 N1 -0.3(2) . . . .
C5 C3 C4 N2 -179.0(2) . . . .
C6 C7 C8 N4 0.0(2) . . . .
C6 N3 N4 C8 -1.26(19) . . . .
C7 C6 N3 C1 171.96(15) . . . .
C7 C6 N3 N4 1.3(2) . . . .
C7 C8 N4 N3 0.7(2) . . . .
C9 C7 C8 N4 -179.9(2) . . . .
C10 C11 C12 N6 -0.4(2) . . . .
C10 N5 N6 C12 0.53(18) . . . .
C11 C10 N5 C1 -178.39(14) . . . .
C11 C10 N5 N6 -0.81(18) . . . .
C11 C12 N6 N5 -0.1(2) . . . .
C13 C11 C12 N6 177.96(19) . . . .
N1 C1 N3 C6 -85.92(19) . . . .
N1 C1 N3 N4 84.28(16) . . . .
N1 C1 N5 C10 -133.59(15) . . . .
N1 C1 N5 N6 49.05(18) . . . .
N1 C2 C3 C4 0.18(19) . . . .
N1 C2 C3 C5 179.24(19) . . . .
N3 C1 N1 C2 24.3(2) . . . .
N3 C1 N1 N2 -154.70(14) . . . .
N3 C1 N5 C10 102.67(17) . . . .
N3 C1 N5 N6 -74.69(17) . . . .
N3 C6 C7 C8 -0.8(2) . . . .
N3 C6 C7 C9 179.18(19) . . . .
N5 C1 N1 C2 -100.18(18) . . . .
N5 C1 N1 N2 80.83(17) . . . .
N5 C1 N3 C6 38.8(2) . . . .
N5 C1 N3 N4 -151.04(13) . . . .
N5 C10 C11 C12 0.70(18) . . . .
N5 C10 C11 C13 -177.70(18) . . . .
